data_4063786
loop_
_publ_author_name
'Gopi, Kanniyappan'
'Thirupathi, Natesan'
'Nethaji, Munirathinam'

_publ_section_title
;
 Synthesis, Reactivity, Structural Aspects, and Solution Dynamics of
 Cyclopalladated Compounds
 ofN,N&#x2032;,N&#x2032;&#x2032;-Tris(2-anisyl)guanidine
;
_journal_issue 3
_journal_name_full Organometallics
_journal_page_first 572
_journal_paper_doi 10.1021/om1009445
_journal_volume 30
_journal_year 2011
_chemical_formula_moiety 'C29  H31  Br  N4  O3  Pd'
_chemical_formula_sum 'C29 H31 Br N4 O3 Pd'
_chemical_formula_weight 669.89
_chemical_name_systematic
;

 ?

;
_space_group_IT_number 14
_symmetry_cell_setting monoclinic
_symmetry_space_group_name_Hall '-P 2yn'
_symmetry_space_group_name_H-M 'P 1 21/n 1'
_atom_sites_solution_hydrogens geom
_atom_sites_solution_primary direct
_atom_sites_solution_secondary difmap
_audit_creation_method SHELXL-97
_cell_angle_alpha 90.00
_cell_angle_beta 95.4090(10)
_cell_angle_gamma 90.00
_cell_formula_units_Z 4
_cell_length_a 10.4074(7)
_cell_length_b 15.0919(10)
_cell_length_c 18.0657(12)
_cell_measurement_reflns_used 688
_cell_measurement_temperature 293(2)
_cell_measurement_theta_max 28.00
_cell_measurement_theta_min 2.50
_cell_volume 2824.9(3)
_computing_cell_refinement 'BRUKER SMART APEX CCD'
_computing_data_collection 'BRUKER SMART APEX CCD'
_computing_data_reduction 'BRUKER SAINT'
_computing_molecular_graphics ORTEP-III
_computing_publication_material 'WINGX V1.64.05'
_computing_structure_refinement 'SHELXL-97 (Sheldrick, 1997)'
_computing_structure_solution SHELXS-97
_diffrn_ambient_temperature 293(2)
_diffrn_detector_area_resol_mean 0.3
_diffrn_measured_fraction_theta_full 0.971
_diffrn_measured_fraction_theta_max 0.971
_diffrn_measurement_device_type 'BRUKER SMART APEX CCD'
_diffrn_measurement_method OMEGA
_diffrn_radiation_monochromator graphite
_diffrn_radiation_source 'fine-focus sealed tube'
_diffrn_radiation_type MoK\a
_diffrn_radiation_wavelength 0.71073
_diffrn_reflns_av_R_equivalents 0.0321
_diffrn_reflns_av_sigmaI/netI 0.0355
_diffrn_reflns_limit_h_max 13
_diffrn_reflns_limit_h_min -13
_diffrn_reflns_limit_k_max 19
_diffrn_reflns_limit_k_min -19
_diffrn_reflns_limit_l_max 22
_diffrn_reflns_limit_l_min -23
_diffrn_reflns_number 23960
_diffrn_reflns_theta_full 28.02
_diffrn_reflns_theta_max 28.02
_diffrn_reflns_theta_min 1.76
_exptl_absorpt_coefficient_mu 2.108
_exptl_absorpt_correction_T_max 0.5117
_exptl_absorpt_correction_T_min 0.4699
_exptl_absorpt_correction_type empirical
_exptl_absorpt_process_details SADABS
_exptl_crystal_colour COLORLESS
_exptl_crystal_density_diffrn 1.575
_exptl_crystal_density_method 'not measured'
_exptl_crystal_description RECTANGULAR
_exptl_crystal_F_000 1352
_exptl_crystal_size_max 0.42
_exptl_crystal_size_mid 0.39
_exptl_crystal_size_min 0.37
_refine_diff_density_max 0.605
_refine_diff_density_min -0.438
_refine_diff_density_rms 0.080
_refine_ls_extinction_method none
_refine_ls_goodness_of_fit_ref 1.111
_refine_ls_hydrogen_treatment constr
_refine_ls_matrix_type full
_refine_ls_number_parameters 348
_refine_ls_number_reflns 6628
_refine_ls_number_restraints 0
_refine_ls_restrained_S_all 1.111
_refine_ls_R_factor_all 0.0644
_refine_ls_R_factor_gt 0.0471
_refine_ls_shift/su_max 0.022
_refine_ls_shift/su_mean 0.000
_refine_ls_structure_factor_coef Fsqd
_refine_ls_weighting_details 'calc w=1/[\s^2^(Fo^2^)+(0.0446P)^2^+2.7037P] where P=(Fo^2^+2Fc^2^)/3'
_refine_ls_weighting_scheme calc
_refine_ls_wR_factor_gt 0.1027
_refine_ls_wR_factor_ref 0.1103
_reflns_number_gt 5349
_reflns_number_total 6628
_reflns_threshold_expression >2sigma(I)
_cod_data_source_file om1009445_si_001.cif
_cod_data_source_block 621_m
_cod_depositor_comments
;
The following automatic conversions were performed:

'_symmetry_cell_setting' value 'MONOCLINIC' changed to 'monoclinic'
according to /home/saulius/struct/CIF-dictionaries/cif_core.dic
dictionary named 'cif_core.dic' version 2.4.1 from
2010-06-29.

'_exptl_absorpt_correction_type' value 'EMPIRICAL'
changed to 'empirical' according to
/home/saulius/struct/CIF-dictionaries/cif_core.dic dictionary named
'cif_core.dic' version 2.4.1 from 2010-06-29.

Automatic conversion script
Id: cif_fix_values 1715 2011-07-08 13:25:40Z adriana 
;
_cod_original_sg_symbol_H-M P21/n
_cod_database_code 4063786

loop_
_symmetry_equiv_pos_as_xyz
'x, y, z'
'-x+1/2, y+1/2, -z+1/2'
'-x, -y, -z'
'x-1/2, -y-1/2, z-1/2'

loop_
_atom_site_label
_atom_site_type_symbol
_atom_site_fract_x
_atom_site_fract_y
_atom_site_fract_z
_atom_site_U_iso_or_equiv
_atom_site_adp_type
_atom_site_occupancy
_atom_site_symmetry_multiplicity
_atom_site_calc_flag
_atom_site_refinement_flags
Br1 Br -0.12257(4) 0.24341(3) 0.25988(2) 0.05931(12) Uani 1 1 d .
C8 C 0.2270(3) 0.3839(2) 0.09933(18) 0.0380(8) Uani 1 1 d .
C1 C 0.1138(4) 0.5093(2) 0.1372(2) 0.0473(9) Uani 1 1 d .
C2 C 0.0119(5) 0.5487(3) 0.0951(2) 0.0624(12) Uani 1 1 d .
H2 H -0.0416 0.5148 0.0622 0.075 Uiso 1 1 calc R
C3 C -0.0113(6) 0.6394(3) 0.1018(3) 0.0872(18) Uani 1 1 d .
H3 H -0.0784 0.6662 0.0723 0.105 Uiso 1 1 calc R
C4 C 0.0649(6) 0.6884(3) 0.1518(3) 0.0881(18) Uani 1 1 d .
H4 H 0.0484 0.7486 0.1566 0.106 Uiso 1 1 calc R
C5 C 0.1651(6) 0.6508(3) 0.1949(3) 0.0721(14) Uani 1 1 d .
H5 H 0.2161 0.6852 0.2288 0.086 Uiso 1 1 calc R
C6 C 0.1908(4) 0.5603(2) 0.1879(2) 0.0529(10) Uani 1 1 d .
C7 C 0.3668(5) 0.5644(4) 0.2840(3) 0.0913(18) Uani 1 1 d .
H7A H 0.4064 0.6136 0.2612 0.137 Uiso 1 1 calc R
H7B H 0.4326 0.5262 0.3070 0.137 Uiso 1 1 calc R
H7C H 0.3140 0.5860 0.3209 0.137 Uiso 1 1 calc R
C16 C 0.1261(3) 0.24001(19) 0.06925(17) 0.0319(7) Uani 1 1 d .
C17 C 0.0174(3) 0.2475(2) 0.10827(18) 0.0348(7) Uani 1 1 d .
C18 C -0.0854(4) 0.1900(2) 0.0867(2) 0.0451(9) Uani 1 1 d .
H18 H -0.1609 0.1943 0.1101 0.054 Uiso 1 1 calc R
C19 C -0.0776(4) 0.1277(3) 0.0319(2) 0.0511(10) Uani 1 1 d .
H19 H -0.1476 0.0906 0.0193 0.061 Uiso 1 1 calc R
C20 C 0.0332(4) 0.1190(2) -0.0050(2) 0.0465(9) Uani 1 1 d .
H20 H 0.0387 0.0760 -0.0414 0.056 Uiso 1 1 calc R
C21 C 0.1340(3) 0.1757(2) 0.01382(18) 0.0369(8) Uani 1 1 d .
C22 C 0.2572(5) 0.1246(3) -0.0834(2) 0.0697(13) Uani 1 1 d .
H22A H 0.2503 0.0631 -0.0711 0.105 Uiso 1 1 calc R
H22B H 0.3388 0.1352 -0.1026 0.105 Uiso 1 1 calc R
H22C H 0.1886 0.1404 -0.1204 0.105 Uiso 1 1 calc R
C9 C 0.4377(4) 0.4041(2) 0.0480(2) 0.0478(9) Uani 1 1 d .
C10 C 0.4326(4) 0.3772(3) -0.0255(2) 0.0552(10) Uani 1 1 d .
H10 H 0.3546 0.3777 -0.0551 0.066 Uiso 1 1 calc R
C11 C 0.5437(5) 0.3496(3) -0.0546(2) 0.0598(11) Uani 1 1 d .
H11 H 0.5396 0.3305 -0.1036 0.072 Uiso 1 1 calc R
C12 C 0.6597(5) 0.3501(3) -0.0123(3) 0.0634(12) Uani 1 1 d .
H12 H 0.7342 0.3319 -0.0328 0.076 Uiso 1 1 calc R
C13 C 0.6661(5) 0.3775(3) 0.0607(3) 0.0663(13) Uani 1 1 d .
H13 H 0.7448 0.3774 0.0897 0.080 Uiso 1 1 calc R
C14 C 0.5563(5) 0.4048(3) 0.0905(2) 0.0589(11) Uani 1 1 d .
C15 C 0.5649(9) 0.3787(6) 0.2169(4) 0.173(4) Uani 1 1 d .
H15A H 0.4824 0.3503 0.2175 0.259 Uiso 1 1 calc R
H15B H 0.5861 0.4087 0.2632 0.259 Uiso 1 1 calc R
H15C H 0.6296 0.3349 0.2099 0.259 Uiso 1 1 calc R
C27 C 0.0795(3) 0.4426(2) 0.33418(19) 0.0401(8) Uani 1 1 d .
C26 C 0.0657(4) 0.5102(3) 0.3854(2) 0.0502(9) Uani 1 1 d .
H26 H 0.1233 0.5134 0.4279 0.060 Uiso 1 1 calc R
C25 C -0.0312(4) 0.5724(2) 0.3744(2) 0.0498(10) Uani 1 1 d .
C24 C -0.1127(4) 0.5652(3) 0.3101(2) 0.0556(11) Uani 1 1 d .
H24 H -0.1794 0.6057 0.2999 0.067 Uiso 1 1 calc R
C23 C -0.0946(4) 0.4979(3) 0.2612(2) 0.0552(11) Uani 1 1 d .
H23 H -0.1509 0.4940 0.2182 0.066 Uiso 1 1 calc R
C28 C 0.1822(4) 0.3729(3) 0.3471(2) 0.0595(11) Uani 1 1 d .
H28A H 0.1425 0.3163 0.3533 0.089 Uiso 1 1 calc R
H28B H 0.2374 0.3872 0.3910 0.089 Uiso 1 1 calc R
H28C H 0.2323 0.3707 0.3051 0.089 Uiso 1 1 calc R
C29 C -0.0472(5) 0.6447(3) 0.4305(3) 0.0785(15) Uani 1 1 d .
H29A H -0.1135 0.6281 0.4614 0.118 Uiso 1 1 calc R
H29B H -0.0709 0.6989 0.4051 0.118 Uiso 1 1 calc R
H29C H 0.0327 0.6529 0.4609 0.118 Uiso 1 1 calc R
N1 N 0.1299(3) 0.41519(17) 0.13113(16) 0.0387(7) Uani 1 1 d .
N3 N 0.2342(3) 0.29653(17) 0.08157(16) 0.0401(7) Uani 1 1 d .
H3A H 0.3093 0.2743 0.0776 0.048 Uiso 1 1 calc R
N2 N 0.3254(3) 0.4359(2) 0.0800(2) 0.0600(10) Uani 1 1 d .
H2A H 0.3197 0.4920 0.0875 0.072 Uiso 1 1 calc R
N4 N -0.0004(3) 0.43766(19) 0.27187(15) 0.0418(7) Uani 1 1 d .
O1 O 0.2882(3) 0.51591(18) 0.22833(16) 0.0613(8) Uani 1 1 d .
O3 O 0.2485(3) 0.17647(17) -0.01913(15) 0.0536(7) Uani 1 1 d .
O2 O 0.5601(5) 0.4375(3) 0.1610(2) 0.1076(14) Uani 1 1 d .
Pd1 Pd 0.01089(3) 0.337225(16) 0.187587(14) 0.03490(7) Uani 1 1 d .

loop_
_atom_site_aniso_label
_atom_site_aniso_U_11
_atom_site_aniso_U_22
_atom_site_aniso_U_33
_atom_site_aniso_U_23
_atom_site_aniso_U_13
_atom_site_aniso_U_12
Br1 0.0669(3) 0.0612(3) 0.0532(2) -0.00018(19) 0.0239(2) -0.0048(2)
C8 0.054(2) 0.0255(15) 0.0354(17) -0.0034(13) 0.0062(15) -0.0013(15)
C1 0.078(3) 0.0288(16) 0.0378(19) 0.0016(14) 0.0185(18) 0.0039(17)
C2 0.099(3) 0.046(2) 0.044(2) 0.0034(17) 0.013(2) 0.020(2)
C3 0.144(5) 0.053(3) 0.067(3) 0.017(2) 0.022(3) 0.041(3)
C4 0.153(5) 0.029(2) 0.087(4) 0.006(2) 0.036(4) 0.017(3)
C5 0.118(4) 0.032(2) 0.072(3) -0.0109(19) 0.040(3) -0.014(2)
C6 0.086(3) 0.0297(17) 0.046(2) -0.0077(15) 0.024(2) -0.0078(19)
C7 0.100(4) 0.094(4) 0.079(4) -0.035(3) 0.001(3) -0.038(3)
C16 0.0414(17) 0.0245(14) 0.0298(16) -0.0010(12) 0.0026(13) 0.0014(13)
C17 0.0423(18) 0.0287(15) 0.0333(17) 0.0006(13) 0.0029(14) 0.0031(13)
C18 0.0414(19) 0.047(2) 0.047(2) -0.0048(16) 0.0082(16) -0.0036(16)
C19 0.047(2) 0.048(2) 0.057(2) -0.0139(18) 0.0041(18) -0.0122(18)
C20 0.060(2) 0.0368(18) 0.041(2) -0.0118(15) 0.0001(17) -0.0018(17)
C21 0.0475(19) 0.0285(16) 0.0357(17) -0.0007(13) 0.0092(15) 0.0017(14)
C22 0.081(3) 0.079(3) 0.054(3) -0.018(2) 0.028(2) 0.003(3)
C9 0.061(2) 0.0303(17) 0.055(2) -0.0035(16) 0.0205(19) -0.0117(16)
C10 0.066(3) 0.048(2) 0.054(2) -0.0064(19) 0.014(2) -0.012(2)
C11 0.083(3) 0.049(2) 0.051(2) -0.0008(18) 0.024(2) -0.004(2)
C12 0.067(3) 0.047(2) 0.079(3) 0.008(2) 0.027(2) -0.003(2)
C13 0.061(3) 0.056(3) 0.081(3) 0.005(2) 0.002(2) -0.003(2)
C14 0.083(3) 0.042(2) 0.052(2) -0.0033(18) 0.007(2) -0.008(2)
C15 0.216(9) 0.236(10) 0.066(4) 0.019(5) 0.015(5) 0.122(8)
C27 0.0481(19) 0.0342(17) 0.0390(19) 0.0014(14) 0.0103(16) 0.0038(15)
C26 0.054(2) 0.050(2) 0.047(2) -0.0118(17) 0.0056(18) -0.0048(18)
C25 0.053(2) 0.0371(19) 0.062(2) -0.0171(17) 0.0220(19) -0.0035(17)
C24 0.067(2) 0.045(2) 0.057(2) 0.0011(18) 0.017(2) 0.0222(19)
C23 0.074(3) 0.057(2) 0.036(2) 0.0010(17) 0.0059(19) 0.026(2)
C28 0.069(3) 0.049(2) 0.058(3) -0.002(2) -0.005(2) 0.014(2)
C29 0.071(3) 0.065(3) 0.100(4) -0.045(3) 0.012(3) 0.005(2)
N1 0.0557(17) 0.0227(12) 0.0387(15) -0.0052(11) 0.0094(13) 0.0008(12)
N3 0.0403(15) 0.0270(13) 0.0543(18) -0.0099(13) 0.0112(13) -0.0006(12)
N2 0.072(2) 0.0274(15) 0.087(3) -0.0127(15) 0.0402(19) -0.0142(15)
N4 0.0573(18) 0.0379(15) 0.0311(15) -0.0008(12) 0.0090(13) 0.0104(14)
O1 0.0752(19) 0.0494(16) 0.0593(17) -0.0209(14) 0.0059(15) -0.0131(15)
O3 0.0617(16) 0.0455(15) 0.0572(16) -0.0196(12) 0.0248(13) -0.0047(12)
O2 0.171(4) 0.094(3) 0.056(2) -0.008(2) 0.006(2) 0.012(3)
Pd1 0.04411(14) 0.03072(12) 0.03050(13) -0.00254(10) 0.00682(10) 0.00609(11)

loop_
_atom_type_symbol
_atom_type_description
_atom_type_scat_dispersion_real
_atom_type_scat_dispersion_imag
_atom_type_scat_source
C C 0.0033 0.0016 'International Tables Vol C Tables 4.2.6.8 and 6.1.1.4'
H H 0.0000 0.0000 'International Tables Vol C Tables 4.2.6.8 and 6.1.1.4'
N N 0.0061 0.0033 'International Tables Vol C Tables 4.2.6.8 and 6.1.1.4'
O O 0.0106 0.0060 'International Tables Vol C Tables 4.2.6.8 and 6.1.1.4'
Br Br -0.2901 2.4595 'International Tables Vol C Tables 4.2.6.8 and 6.1.1.4'
Pd Pd -0.9988 1.0072 'International Tables Vol C Tables 4.2.6.8 and 6.1.1.4'

loop_
_geom_angle_atom_site_label_1
_geom_angle_atom_site_label_2
_geom_angle_atom_site_label_3
_geom_angle
N1 C8 N3 121.3(3)
N1 C8 N2 122.6(3)
N3 C8 N2 116.0(3)
C2 C1 C6 119.3(3)
C2 C1 N1 118.3(4)
C6 C1 N1 122.2(4)
C1 C2 C3 120.3(5)
C1 C2 H2 119.8
C3 C2 H2 119.8
C4 C3 C2 119.6(5)
C4 C3 H3 120.2
C2 C3 H3 120.2
C3 C4 C5 121.2(4)
C3 C4 H4 119.4
C5 C4 H4 119.4
C4 C5 C6 119.8(5)
C4 C5 H5 120.1
C6 C5 H5 120.1
O1 C6 C1 115.7(3)
O1 C6 C5 124.6(4)
C1 C6 C5 119.7(4)
O1 C7 H7A 109.5
O1 C7 H7B 109.5
H7A C7 H7B 109.5
O1 C7 H7C 109.5
H7A C7 H7C 109.5
H7B C7 H7C 109.5
C17 C16 C21 121.5(3)
C17 C16 N3 122.9(3)
C21 C16 N3 115.5(3)
C16 C17 C18 116.3(3)
C16 C17 Pd1 120.5(2)
C18 C17 Pd1 123.2(3)
C19 C18 C17 121.9(3)
C19 C18 H18 119.0
C17 C18 H18 119.0
C18 C19 C20 121.1(3)
C18 C19 H19 119.4
C20 C19 H19 119.4
C21 C20 C19 118.2(3)
C21 C20 H20 120.9
C19 C20 H20 120.9
C20 C21 O3 124.7(3)
C20 C21 C16 120.9(3)
O3 C21 C16 114.4(3)
O3 C22 H22A 109.5
O3 C22 H22B 109.5
H22A C22 H22B 109.5
O3 C22 H22C 109.5
H22A C22 H22C 109.5
H22B C22 H22C 109.5
C10 C9 C14 118.9(4)
C10 C9 N2 121.7(4)
C14 C9 N2 119.3(4)
C11 C10 C9 119.8(4)
C11 C10 H10 120.1
C9 C10 H10 120.1
C12 C11 C10 121.0(4)
C12 C11 H11 119.5
C10 C11 H11 119.5
C11 C12 C13 119.7(4)
C11 C12 H12 120.1
C13 C12 H12 120.1
C14 C13 C12 120.0(4)
C14 C13 H13 120.0
C12 C13 H13 120.0
O2 C14 C13 121.6(5)
O2 C14 C9 117.7(4)
C13 C14 C9 120.6(4)
O2 C15 H15A 109.5
O2 C15 H15B 109.5
H15A C15 H15B 109.5
O2 C15 H15C 109.5
H15A C15 H15C 109.5
H15B C15 H15C 109.5
N4 C27 C26 120.3(3)
N4 C27 C28 118.0(3)
C26 C27 C28 121.7(3)
C25 C26 C27 121.5(4)
C25 C26 H26 119.2
C27 C26 H26 119.2
C24 C25 C26 116.9(3)
C24 C25 C29 121.7(4)
C26 C25 C29 121.4(4)
C23 C24 C25 119.4(4)
C23 C24 H24 120.3
C25 C24 H24 120.3
N4 C23 C24 123.7(4)
N4 C23 H23 118.2
C24 C23 H23 118.2
C27 C28 H28A 109.5
C27 C28 H28B 109.5
H28A C28 H28B 109.5
C27 C28 H28C 109.5
H28A C28 H28C 109.5
H28B C28 H28C 109.5
C25 C29 H29A 109.5
C25 C29 H29B 109.5
H29A C29 H29B 109.5
C25 C29 H29C 109.5
H29A C29 H29C 109.5
H29B C29 H29C 109.5
C8 N1 C1 119.7(3)
C8 N1 Pd1 123.0(2)
C1 N1 Pd1 116.7(2)
C8 N3 C16 124.2(3)
C8 N3 H3A 117.9
C16 N3 H3A 117.9
C8 N2 C9 124.8(3)
C8 N2 H2A 117.6
C9 N2 H2A 117.6
C27 N4 C23 118.2(3)
C27 N4 Pd1 124.2(2)
C23 N4 Pd1 117.6(2)
C6 O1 C7 118.0(4)
C21 O3 C22 118.4(3)
C15 O2 C14 117.4(5)
C17 Pd1 N1 88.22(12)
C17 Pd1 N4 178.17(12)
N1 Pd1 N4 91.35(11)
C17 Pd1 Br1 92.90(10)
N1 Pd1 Br1 177.17(8)
N4 Pd1 Br1 87.62(8)

loop_
_geom_bond_atom_site_label_1
_geom_bond_atom_site_label_2
_geom_bond_distance
Br1 Pd1 2.4458(5)
C8 N1 1.297(4)
C8 N3 1.361(4)
C8 N2 1.362(4)
C1 C2 1.380(6)
C1 C6 1.391(5)
C1 N1 1.436(4)
C2 C3 1.397(6)
C2 H2 0.9300
C3 C4 1.363(8)
C3 H3 0.9300
C4 C5 1.365(8)
C4 H4 0.9300
C5 C6 1.400(5)
C5 H5 0.9300
C6 O1 1.367(5)
C7 O1 1.436(5)
C7 H7A 0.9600
C7 H7B 0.9600
C7 H7C 0.9600
C16 C17 1.393(5)
C16 C21 1.402(4)
C16 N3 1.413(4)
C17 C18 1.403(5)
C17 Pd1 1.977(3)
C18 C19 1.373(5)
C18 H18 0.9300
C19 C20 1.392(5)
C19 H19 0.9300
C20 C21 1.371(5)
C20 H20 0.9300
C21 O3 1.381(4)
C22 O3 1.411(5)
C22 H22A 0.9600
C22 H22B 0.9600
C22 H22C 0.9600
C9 C10 1.384(5)
C9 C14 1.392(6)
C9 N2 1.435(5)
C10 C11 1.378(6)
C10 H10 0.9300
C11 C12 1.367(7)
C11 H11 0.9300
C12 C13 1.377(7)
C12 H12 0.9300
C13 C14 1.372(6)
C13 H13 0.9300
C14 O2 1.363(5)
C15 O2 1.341(8)
C15 H15A 0.9600
C15 H15B 0.9600
C15 H15C 0.9600
C27 N4 1.337(4)
C27 C26 1.393(5)
C27 C28 1.502(5)
C26 C25 1.379(5)
C26 H26 0.9300
C25 C24 1.377(6)
C25 C29 1.509(5)
C24 C23 1.371(5)
C24 H24 0.9300
C23 N4 1.338(5)
C23 H23 0.9300
C28 H28A 0.9600
C28 H28B 0.9600
C28 H28C 0.9600
C29 H29A 0.9600
C29 H29B 0.9600
C29 H29C 0.9600
N1 Pd1 2.049(3)
N3 H3A 0.8600
N2 H2A 0.8600
N4 Pd1 2.160(3)

loop_
_geom_torsion_atom_site_label_1
_geom_torsion_atom_site_label_2
_geom_torsion_atom_site_label_3
_geom_torsion_atom_site_label_4
_geom_torsion
C6 C1 C2 C3 1.9(6)
N1 C1 C2 C3 176.9(4)
C1 C2 C3 C4 -2.0(8)
C2 C3 C4 C5 1.0(9)
C3 C4 C5 C6 0.1(8)
C2 C1 C6 O1 178.8(4)
N1 C1 C6 O1 4.0(5)
C2 C1 C6 C5 -0.8(6)
N1 C1 C6 C5 -175.7(4)
C4 C5 C6 O1 -179.8(4)
C4 C5 C6 C1 -0.2(7)
C21 C16 C17 C18 -2.8(5)
N3 C16 C17 C18 176.3(3)
C21 C16 C17 Pd1 178.7(2)
N3 C16 C17 Pd1 -2.3(4)
C16 C17 C18 C19 2.3(5)
Pd1 C17 C18 C19 -179.3(3)
C17 C18 C19 C20 -0.3(6)
C18 C19 C20 C21 -1.2(6)
C19 C20 C21 O3 -178.4(3)
C19 C20 C21 C16 0.6(5)
C17 C16 C21 C20 1.4(5)
N3 C16 C21 C20 -177.7(3)
C17 C16 C21 O3 -179.5(3)
N3 C16 C21 O3 1.4(4)
C14 C9 C10 C11 1.6(6)
N2 C9 C10 C11 178.0(3)
C9 C10 C11 C12 -1.3(6)
C10 C11 C12 C13 0.7(6)
C11 C12 C13 C14 -0.5(7)
C12 C13 C14 O2 -175.9(4)
C12 C13 C14 C9 0.9(7)
C10 C9 C14 O2 175.5(4)
N2 C9 C14 O2 -1.0(6)
C10 C9 C14 C13 -1.4(6)
N2 C9 C14 C13 -177.9(4)
N4 C27 C26 C25 1.4(6)
C28 C27 C26 C25 -178.0(4)
C27 C26 C25 C24 -0.8(6)
C27 C26 C25 C29 179.0(4)
C26 C25 C24 C23 0.3(6)
C29 C25 C24 C23 -179.5(4)
C25 C24 C23 N4 -0.4(7)
N3 C8 N1 C1 -169.0(3)
N2 C8 N1 C1 9.2(5)
N3 C8 N1 Pd1 20.3(5)
N2 C8 N1 Pd1 -161.5(3)
C2 C1 N1 C8 110.5(4)
C6 C1 N1 C8 -74.6(5)
C2 C1 N1 Pd1 -78.2(4)
C6 C1 N1 Pd1 96.7(4)
N1 C8 N3 C16 24.4(5)
N2 C8 N3 C16 -154.0(3)
C17 C16 N3 C8 -35.0(5)
C21 C16 N3 C8 144.2(3)
N1 C8 N2 C9 176.9(4)
N3 C8 N2 C9 -4.8(6)
C10 C9 N2 C8 74.6(5)
C14 C9 N2 C8 -109.0(4)
C26 C27 N4 C23 -1.4(5)
C28 C27 N4 C23 178.0(4)
C26 C27 N4 Pd1 179.5(3)
C28 C27 N4 Pd1 -1.1(5)
C24 C23 N4 C27 1.0(6)
C24 C23 N4 Pd1 -179.9(3)
C1 C6 O1 C7 -177.1(4)
C5 C6 O1 C7 2.5(6)
C20 C21 O3 C22 9.4(5)
C16 C21 O3 C22 -169.6(3)
C13 C14 O2 C15 -81.0(7)
C9 C14 O2 C15 102.1(7)
C16 C17 Pd1 N1 29.8(3)
C18 C17 Pd1 N1 -148.7(3)
C16 C17 Pd1 N4 106(4)
C18 C17 Pd1 N4 -72(4)
C16 C17 Pd1 Br1 -147.6(3)
C18 C17 Pd1 Br1 33.9(3)
C8 N1 Pd1 C17 -40.8(3)
C1 N1 Pd1 C17 148.2(3)
C8 N1 Pd1 N4 140.9(3)
C1 N1 Pd1 N4 -30.0(3)
C8 N1 Pd1 Br1 72.5(16)
C1 N1 Pd1 Br1 -98.5(15)
C27 N4 Pd1 C17 -167(4)
C23 N4 Pd1 C17 14(4)
C27 N4 Pd1 N1 -91.2(3)
C23 N4 Pd1 N1 89.7(3)
C27 N4 Pd1 Br1 86.2(3)
C23 N4 Pd1 Br1 -92.9(3)
